data_2013176
loop_
_publ_author_name
'Ara, Irene'
'El Bahij, Fatima'
'Lachkar, Mohamed'
'Ben Larbi, Najib'

_publ_section_title
;A new polymorph of (<i>O</i>-ethyl
 dithiocarbonato-\k^2^<i>S</i>,<i>S</i>')bis(triphenylphosphine-\k<i>P</i>)silver(I)
;
_journal_issue 3
_journal_name_full 'Acta Crystallographica Section C'
_journal_page_first m107
_journal_page_last m108
_journal_paper_doi 10.1107/S0108270103003445
_journal_volume 59
_journal_year 2003
_chemical_formula_iupac '[Ag (C3 H5 O1 S2) (C18 H15 P)2]'
_chemical_formula_moiety 'C39 H35 Ag1 O1 P2 S2'
_chemical_formula_sum 'C39 H35 Ag O P2 S2'
_chemical_formula_weight 753.60
_chemical_name_systematic
;
(O-ethyldithiocarbonato-\k^2^S,S')bis(triphenylphosphine-\kP)silver(I)
;
_space_group_IT_number 2
_symmetry_cell_setting triclinic
_symmetry_space_group_name_Hall '-P 1'
_symmetry_space_group_name_H-M 'P -1'
_atom_sites_solution_hydrogens geom
_atom_sites_solution_primary direct
_atom_sites_solution_secondary difmap
_audit_creation_method SHELXL97
_cell_angle_alpha 87.4320(10)
_cell_angle_beta 74.9560(10)
_cell_angle_gamma 76.0670(10)
_cell_formula_units_Z 2
_cell_length_a 10.3302(6)
_cell_length_b 12.8582(7)
_cell_length_c 13.8270(8)
_cell_measurement_reflns_used 4690
_cell_measurement_temperature 100(2)
_cell_measurement_theta_max 26.361
_cell_measurement_theta_min 2.258
_cell_volume 1721.17(17)
_computing_cell_refinement 'SAINT-Plus (Bruker, 1999)'
_computing_data_collection 'SMART (Bruker, 2000)'
_computing_data_reduction 'SAINT-Plus (Bruker, 1999)'
_computing_molecular_graphics 'XP, SHELXTL (Bruker, 2000)'
_computing_publication_material 'XCIF, SHELXTL (Bruker, 2000)'
_computing_structure_refinement 'SHELXL97 (Sheldrick, 1997)'
_computing_structure_solution 'SHELXS97 (Sheldrick, 1997)'
_diffrn_ambient_temperature 100(2)
_diffrn_detector_area_resol_mean 8.26
_diffrn_measured_fraction_theta_full 0.974
_diffrn_measured_fraction_theta_max 0.974
_diffrn_measurement_device_type 'Bruker SMART APEX CCD'
_diffrn_measurement_method \w-scan
_diffrn_radiation_monochromator graphite
_diffrn_radiation_source 'fine-focus sealed tube'
_diffrn_radiation_type MoK\a
_diffrn_radiation_wavelength 0.71073
_diffrn_reflns_av_R_equivalents 0.0189
_diffrn_reflns_av_sigmaI/netI 0.0531
_diffrn_reflns_limit_h_max 12
_diffrn_reflns_limit_h_min -12
_diffrn_reflns_limit_k_max 10
_diffrn_reflns_limit_k_min -16
_diffrn_reflns_limit_l_max 17
_diffrn_reflns_limit_l_min -17
_diffrn_reflns_number 10445
_diffrn_reflns_theta_full 26.36
_diffrn_reflns_theta_max 26.41
_diffrn_reflns_theta_min 1.53
_exptl_absorpt_coefficient_mu 0.830
_exptl_absorpt_correction_T_max 0.8786
_exptl_absorpt_correction_T_min 0.8193
_exptl_absorpt_correction_type multi-scan
_exptl_absorpt_process_details 'SADABS (Bruker, 1999)'
_exptl_crystal_colour 'pale yellow'
_exptl_crystal_density_diffrn 1.454
_exptl_crystal_density_method 'not measured'
_exptl_crystal_description prism
_exptl_crystal_F_000 772
_exptl_crystal_size_max 0.25
_exptl_crystal_size_mid 0.18
_exptl_crystal_size_min 0.16
_refine_diff_density_max 0.790
_refine_diff_density_min -0.493
_refine_ls_extinction_method none
_refine_ls_goodness_of_fit_ref 0.935
_refine_ls_hydrogen_treatment constr
_refine_ls_matrix_type full
_refine_ls_number_parameters 406
_refine_ls_number_reflns 6873
_refine_ls_number_restraints 0
_refine_ls_restrained_S_all 0.935
_refine_ls_R_factor_all 0.0392
_refine_ls_R_factor_gt 0.0316
_refine_ls_shift/su_max 0.001
_refine_ls_shift/su_mean 0.000
_refine_ls_structure_factor_coef Fsqd
_refine_ls_weighting_details 'w = 1/[\s^2^(Fo^2^)+(0.0289P)^2^] where P = (Fo^2^+2Fc^2^)/3'
_refine_ls_weighting_scheme calc
_refine_ls_wR_factor_gt 0.0654
_refine_ls_wR_factor_ref 0.0671
_reflns_number_gt 5720
_reflns_number_total 6873
_reflns_threshold_expression I>2\s(I)
_cod_data_source_file jz1546.cif
_cod_data_source_block I
_cod_original_formula_sum 'C39 H35 Ag1 O1 P2 S2'
_cod_database_code 2013176
_cod_database_fobs_code 2013176

loop_
_symmetry_equiv_pos_as_xyz
'x, y, z'
'-x, -y, -z'

loop_
_atom_site_label
_atom_site_fract_x
_atom_site_fract_y
_atom_site_fract_z
_atom_site_U_iso_or_equiv
_atom_site_adp_type
_atom_site_calc_flag
_atom_site_refinement_flags
_atom_site_occupancy
_atom_site_disorder_assembly
_atom_site_disorder_group
_atom_site_type_symbol
Ag1 0.078862(18) 0.338615(16) 0.258549(14) 0.01725(6) Uani d . 1 . . Ag
S1 0.03573(6) 0.19811(6) 0.41849(5) 0.02165(16) Uani d . 1 . . S
S2 -0.16351(6) 0.30637(6) 0.30286(5) 0.02031(15) Uani d . 1 . . S
P1 0.10533(6) 0.51915(5) 0.27054(5) 0.01546(15) Uani d . 1 . . P
P2 0.24930(6) 0.20063(5) 0.14396(5) 0.01576(15) Uani d . 1 . . P
O1 -0.21572(16) 0.16904(14) 0.43733(13) 0.0212(4) Uani d . 1 . . O
C1 -0.1170(2) 0.2192(2) 0.39022(18) 0.0178(6) Uani d . 1 . . C
C2 -0.1904(3) 0.0939(2) 0.5157(2) 0.0273(7) Uani d . 1 . . C
H2A -0.1591 0.1273 0.5658 0.033 Uiso calc R 1 . . H
H2B -0.1185 0.0293 0.4869 0.033 Uiso calc R 1 . . H
C3 -0.3247(3) 0.0645(3) 0.5636(2) 0.0341(8) Uani d . 1 . . C
H3A -0.3120 0.0132 0.6170 0.051 Uiso calc R 1 . . H
H3B -0.3548 0.0320 0.5131 0.051 Uiso calc R 1 . . H
H3C -0.3947 0.1291 0.5921 0.051 Uiso calc R 1 . . H
C4 0.2519(2) 0.5257(2) 0.31782(17) 0.0146(5) Uani d . 1 . . C
C5 0.2519(3) 0.6031(2) 0.38452(19) 0.0199(6) Uani d . 1 . . C
H5 0.1702 0.6570 0.4103 0.024 Uiso calc R 1 . . H
C6 0.3714(3) 0.6020(2) 0.41364(19) 0.0239(6) Uani d . 1 . . C
H6 0.3712 0.6547 0.4597 0.029 Uiso calc R 1 . . H
C7 0.4905(3) 0.5240(2) 0.37542(19) 0.0218(6) Uani d . 1 . . C
H7 0.5725 0.5242 0.3944 0.026 Uiso calc R 1 . . H
C8 0.4908(3) 0.4458(2) 0.30978(19) 0.0216(6) Uani d . 1 . . C
H8 0.5726 0.3921 0.2839 0.026 Uiso calc R 1 . . H
C9 0.3717(2) 0.4464(2) 0.28219(18) 0.0195(6) Uani d . 1 . . C
H9 0.3714 0.3918 0.2382 0.023 Uiso calc R 1 . . H
C10 0.1461(2) 0.5772(2) 0.14646(18) 0.0158(5) Uani d . 1 . . C
C11 0.0471(3) 0.5942(2) 0.09196(19) 0.0209(6) Uani d . 1 . . C
H11 -0.0410 0.5807 0.1217 0.025 Uiso calc R 1 . . H
C12 0.0761(3) 0.6307(2) -0.0056(2) 0.0241(6) Uani d . 1 . . C
H12 0.0076 0.6426 -0.0420 0.029 Uiso calc R 1 . . H
C13 0.2042(3) 0.6498(2) -0.05001(19) 0.0240(6) Uani d . 1 . . C
H13 0.2240 0.6748 -0.1167 0.029 Uiso calc R 1 . . H
C14 0.3034(3) 0.6322(2) 0.00349(19) 0.0224(6) Uani d . 1 . . C
H14 0.3918 0.6448 -0.0269 0.027 Uiso calc R 1 . . H
C15 0.2750(2) 0.5966(2) 0.10063(18) 0.0181(6) Uani d . 1 . . C
H15 0.3439 0.5852 0.1366 0.022 Uiso calc R 1 . . H
C16 -0.0424(2) 0.6188(2) 0.34006(18) 0.0157(5) Uani d . 1 . . C
C17 -0.1461(2) 0.5843(2) 0.40994(18) 0.0208(6) Uani d . 1 . . C
H17 -0.1375 0.5099 0.4220 0.025 Uiso calc R 1 . . H
C18 -0.2625(3) 0.6585(2) 0.4621(2) 0.0258(6) Uani d . 1 . . C
H18 -0.3326 0.6348 0.5107 0.031 Uiso calc R 1 . . H
C19 -0.2764(3) 0.7658(2) 0.4437(2) 0.0259(7) Uani d . 1 . . C
H19 -0.3570 0.8160 0.4784 0.031 Uiso calc R 1 . . H
C20 -0.1730(3) 0.8017(2) 0.37432(19) 0.0239(6) Uani d . 1 . . C
H20 -0.1823 0.8760 0.3618 0.029 Uiso calc R 1 . . H
C21 -0.0571(3) 0.7279(2) 0.32404(19) 0.0206(6) Uani d . 1 . . C
H21 0.0143 0.7521 0.2774 0.025 Uiso calc R 1 . . H
C22 0.2954(2) 0.2296(2) 0.01008(18) 0.0166(6) Uani d . 1 . . C
C23 0.3112(3) 0.1549(2) -0.06383(19) 0.0217(6) Uani d . 1 . . C
H23 0.2988 0.0852 -0.0457 0.026 Uiso calc R 1 . . H
C24 0.3451(3) 0.1814(2) -0.1643(2) 0.0260(6) Uani d . 1 . . C
H24 0.3550 0.1299 -0.2145 0.031 Uiso calc R 1 . . H
C25 0.3645(3) 0.2819(2) -0.1914(2) 0.0264(7) Uani d . 1 . . C
H25 0.3876 0.2998 -0.2602 0.032 Uiso calc R 1 . . H
C26 0.3501(3) 0.3565(2) -0.1183(2) 0.0252(6) Uani d . 1 . . C
H26 0.3653 0.4255 -0.1369 0.030 Uiso calc R 1 . . H
C27 0.3137(3) 0.3313(2) -0.0179(2) 0.0221(6) Uani d . 1 . . C
H27 0.3013 0.3838 0.0320 0.026 Uiso calc R 1 . . H
C28 0.4152(2) 0.1666(2) 0.17535(18) 0.0161(5) Uani d . 1 . . C
C29 0.4172(3) 0.1675(2) 0.27561(19) 0.0224(6) Uani d . 1 . . C
H29 0.3328 0.1847 0.3261 0.027 Uiso calc R 1 . . H
C30 0.5408(3) 0.1436(2) 0.3024(2) 0.0244(6) Uani d . 1 . . C
H30 0.5405 0.1438 0.3712 0.029 Uiso calc R 1 . . H
C31 0.6646(2) 0.1194(2) 0.23020(19) 0.0209(6) Uani d . 1 . . C
H31 0.7493 0.1029 0.2489 0.025 Uiso calc R 1 . . H
C32 0.6641(2) 0.1195(2) 0.13038(19) 0.0201(6) Uani d . 1 . . C
H32 0.7490 0.1035 0.0803 0.024 Uiso calc R 1 . . H
C33 0.5405(2) 0.1427(2) 0.10282(19) 0.0194(6) Uani d . 1 . . C
H33 0.5414 0.1423 0.0340 0.023 Uiso calc R 1 . . H
C34 0.2035(2) 0.0723(2) 0.14536(18) 0.0163(5) Uani d . 1 . . C
C35 0.2907(3) -0.0244(2) 0.15798(18) 0.0193(6) Uani d . 1 . . C
H35 0.3768 -0.0252 0.1709 0.023 Uiso calc R 1 . . H
C36 0.2538(3) -0.1205(2) 0.15195(19) 0.0226(6) Uani d . 1 . . C
H36 0.3144 -0.1865 0.1609 0.027 Uiso calc R 1 . . H
C37 0.1284(3) -0.1197(2) 0.13286(18) 0.0216(6) Uani d . 1 . . C
H37 0.1041 -0.1852 0.1261 0.026 Uiso calc R 1 . . H
C38 0.0391(3) -0.0233(2) 0.1237(2) 0.0235(6) Uani d . 1 . . C
H38 -0.0480 -0.0227 0.1124 0.028 Uiso calc R 1 . . H
C39 0.0745(2) 0.0724(2) 0.13063(19) 0.0213(6) Uani d . 1 . . C
H39 0.0114 0.1383 0.1254 0.026 Uiso calc R 1 . . H

loop_
_atom_site_aniso_label
_atom_site_aniso_U_11
_atom_site_aniso_U_22
_atom_site_aniso_U_33
_atom_site_aniso_U_12
_atom_site_aniso_U_13
_atom_site_aniso_U_23
Ag1 0.01452(10) 0.01736(11) 0.01931(11) -0.00492(8) -0.00235(8) 0.00053(8)
S1 0.0155(3) 0.0302(4) 0.0212(4) -0.0070(3) -0.0077(3) 0.0065(3)
S2 0.0148(3) 0.0243(4) 0.0233(4) -0.0060(3) -0.0073(3) 0.0072(3)
P1 0.0133(3) 0.0165(4) 0.0162(3) -0.0041(3) -0.0028(3) 0.0012(3)
P2 0.0143(3) 0.0163(4) 0.0165(3) -0.0042(3) -0.0031(3) 0.0009(3)
O1 0.0178(9) 0.0246(11) 0.0231(10) -0.0104(8) -0.0049(8) 0.0076(8)
C1 0.0159(12) 0.0187(14) 0.0174(13) -0.0042(11) -0.0013(11) -0.0036(11)
C2 0.0265(14) 0.0290(17) 0.0284(16) -0.0100(13) -0.0096(13) 0.0134(14)
C3 0.0285(15) 0.0366(19) 0.0364(18) -0.0118(14) -0.0056(14) 0.0163(15)
C4 0.0137(11) 0.0166(14) 0.0146(13) -0.0063(11) -0.0037(10) 0.0061(11)
C5 0.0191(13) 0.0194(15) 0.0196(14) -0.0027(11) -0.0040(11) 0.0021(12)
C6 0.0287(14) 0.0263(16) 0.0214(14) -0.0129(13) -0.0086(12) 0.0004(12)
C7 0.0184(13) 0.0294(16) 0.0223(14) -0.0114(12) -0.0095(12) 0.0083(13)
C8 0.0161(12) 0.0256(16) 0.0212(14) -0.0030(12) -0.0036(11) 0.0035(12)
C9 0.0194(13) 0.0207(15) 0.0182(14) -0.0041(11) -0.0048(11) -0.0003(12)
C10 0.0164(12) 0.0121(13) 0.0177(13) -0.0027(10) -0.0028(11) -0.0007(11)
C11 0.0162(12) 0.0233(15) 0.0228(14) -0.0047(11) -0.0043(11) -0.0010(12)
C12 0.0277(14) 0.0253(16) 0.0225(15) -0.0040(13) -0.0143(12) 0.0002(12)
C13 0.0327(15) 0.0210(15) 0.0159(14) -0.0049(13) -0.0036(12) 0.0010(12)
C14 0.0215(13) 0.0214(15) 0.0230(15) -0.0085(12) -0.0004(12) 0.0008(12)
C15 0.0173(12) 0.0177(14) 0.0193(14) -0.0034(11) -0.0054(11) 0.0006(11)
C16 0.0139(12) 0.0203(14) 0.0134(13) -0.0044(11) -0.0042(10) 0.0004(11)
C17 0.0217(13) 0.0227(15) 0.0175(14) -0.0075(12) -0.0018(11) -0.0011(12)
C18 0.0196(13) 0.0380(18) 0.0194(14) -0.0110(13) 0.0000(12) -0.0012(13)
C19 0.0174(13) 0.0347(18) 0.0225(15) 0.0022(13) -0.0060(12) -0.0077(13)
C20 0.0284(14) 0.0200(15) 0.0209(14) 0.0009(12) -0.0084(12) 0.0002(12)
C21 0.0198(13) 0.0233(15) 0.0176(14) -0.0060(12) -0.0023(11) 0.0015(12)
C22 0.0117(11) 0.0201(14) 0.0175(13) -0.0026(11) -0.0044(10) 0.0023(11)
C23 0.0237(13) 0.0204(15) 0.0226(14) -0.0072(12) -0.0069(12) 0.0018(12)
C24 0.0317(15) 0.0278(17) 0.0177(14) -0.0057(13) -0.0059(12) -0.0028(13)
C25 0.0266(14) 0.0324(18) 0.0190(14) -0.0055(13) -0.0058(12) 0.0060(13)
C26 0.0272(14) 0.0210(15) 0.0258(15) -0.0076(13) -0.0035(13) 0.0073(13)
C27 0.0224(13) 0.0212(15) 0.0219(14) -0.0057(12) -0.0038(12) -0.0007(12)
C28 0.0171(12) 0.0134(13) 0.0186(13) -0.0052(11) -0.0048(11) 0.0022(11)
C29 0.0173(12) 0.0274(16) 0.0195(14) -0.0044(12) -0.0009(11) 0.0026(12)
C30 0.0240(14) 0.0305(17) 0.0204(14) -0.0083(13) -0.0071(12) 0.0012(13)
C31 0.0162(12) 0.0213(15) 0.0262(15) -0.0049(11) -0.0070(12) 0.0003(12)
C32 0.0149(12) 0.0208(15) 0.0234(14) -0.0063(11) -0.0012(11) 0.0001(12)
C33 0.0198(13) 0.0211(15) 0.0177(14) -0.0065(12) -0.0041(11) 0.0000(12)
C34 0.0162(12) 0.0189(14) 0.0127(13) -0.0068(11) 0.0007(10) -0.0002(11)
C35 0.0196(13) 0.0212(15) 0.0181(14) -0.0072(12) -0.0047(11) 0.0022(12)
C36 0.0268(14) 0.0161(14) 0.0220(15) -0.0038(12) -0.0032(12) 0.0039(12)
C37 0.0274(14) 0.0202(15) 0.0176(14) -0.0129(12) 0.0004(12) 0.0003(12)
C38 0.0163(13) 0.0276(16) 0.0264(15) -0.0087(12) -0.0022(12) 0.0012(13)
C39 0.0179(13) 0.0196(15) 0.0254(15) -0.0040(12) -0.0040(12) 0.0000(12)

loop_
_atom_type_symbol
_atom_type_description
_atom_type_scat_dispersion_real
_atom_type_scat_dispersion_imag
_atom_type_scat_source
C C 0.0033 0.0016 'International Tables Vol C Tables 4.2.6.8 and 6.1.1.4'
H H 0.0000 0.0000 'International Tables Vol C Tables 4.2.6.8 and 6.1.1.4'
O O 0.0106 0.0060 'International Tables Vol C Tables 4.2.6.8 and 6.1.1.4'
P P 0.1023 0.0942 'International Tables Vol C Tables 4.2.6.8 and 6.1.1.4'
S S 0.1246 0.1234 'International Tables Vol C Tables 4.2.6.8 and 6.1.1.4'
Ag Ag -0.8971 1.1015 'International Tables Vol C Tables 4.2.6.8 and 6.1.1.4'

loop_
_geom_angle_atom_site_label_1
_geom_angle_atom_site_label_2
_geom_angle_atom_site_label_3
_geom_angle
_geom_angle_publ_flag
P1 Ag1 P2 123.04(2) y
P1 Ag1 S2 118.85(2) y
P2 Ag1 S2 113.08(2) y
P1 Ag1 S1 125.71(2) y
P2 Ag1 S1 94.25(2) y
S2 Ag1 S1 67.345(19) y
C1 S1 Ag1 80.29(9) y
C1 S2 Ag1 88.26(9) y
C16 P1 C4 107.20(11) ?
C16 P1 C10 103.25(11) ?
C4 P1 C10 102.67(11) ?
C16 P1 Ag1 117.95(8) ?
C4 P1 Ag1 113.43(8) ?
C10 P1 Ag1 110.80(8) ?
C34 P2 C28 103.73(11) ?
C34 P2 C22 102.82(12) ?
C28 P2 C22 103.39(11) ?
C34 P2 Ag1 114.89(8) ?
C28 P2 Ag1 111.97(8) ?
C22 P2 Ag1 118.37(8) ?
C1 O1 C2 119.32(19) ?
O1 C1 S1 122.45(18) y
O1 C1 S2 113.66(17) y
S1 C1 S2 123.87(15) y
O1 C2 C3 106.7(2) ?
O1 C2 H2A 110.4 ?
C3 C2 H2A 110.4 ?
O1 C2 H2B 110.4 ?
C3 C2 H2B 110.4 ?
H2A C2 H2B 108.6 ?
C2 C3 H3A 109.5 ?
C2 C3 H3B 109.5 ?
H3A C3 H3B 109.5 ?
C2 C3 H3C 109.5 ?
H3A C3 H3C 109.5 ?
H3B C3 H3C 109.5 ?
C5 C4 C9 119.2(2) ?
C5 C4 P1 124.95(19) ?
C9 C4 P1 115.87(19) ?
C4 C5 C6 120.0(2) ?
C4 C5 H5 120.0 ?
C6 C5 H5 120.0 ?
C7 C6 C5 119.9(3) ?
C7 C6 H6 120.0 ?
C5 C6 H6 120.0 ?
C8 C7 C6 120.4(2) ?
C8 C7 H7 119.8 ?
C6 C7 H7 119.8 ?
C9 C8 C7 119.5(2) ?
C9 C8 H8 120.2 ?
C7 C8 H8 120.2 ?
C8 C9 C4 121.0(2) ?
C8 C9 H9 119.5 ?
C4 C9 H9 119.5 ?
C11 C10 C15 118.5(2) ?
C11 C10 P1 118.03(18) ?
C15 C10 P1 123.19(18) ?
C12 C11 C10 120.6(2) ?
C12 C11 H11 119.7 ?
C10 C11 H11 119.7 ?
C13 C12 C11 120.3(2) ?
C13 C12 H12 119.9 ?
C11 C12 H12 119.9 ?
C12 C13 C14 119.5(2) ?
C12 C13 H13 120.3 ?
C14 C13 H13 120.3 ?
C15 C14 C13 120.6(2) ?
C15 C14 H14 119.7 ?
C13 C14 H14 119.7 ?
C14 C15 C10 120.6(2) ?
C14 C15 H15 119.7 ?
C10 C15 H15 119.7 ?
C21 C16 C17 118.9(2) ?
C21 C16 P1 122.41(19) ?
C17 C16 P1 118.7(2) ?
C16 C17 C18 120.1(3) ?
C16 C17 H17 120.0 ?
C18 C17 H17 120.0 ?
C19 C18 C17 120.1(2) ?
C19 C18 H18 119.9 ?
C17 C18 H18 119.9 ?
C18 C19 C20 120.4(3) ?
C18 C19 H19 119.8 ?
C20 C19 H19 119.8 ?
C21 C20 C19 119.1(3) ?
C21 C20 H20 120.5 ?
C19 C20 H20 120.5 ?
C20 C21 C16 121.4(2) ?
C20 C21 H21 119.3 ?
C16 C21 H21 119.3 ?
C23 C22 C27 118.9(2) ?
C23 C22 P2 122.8(2) ?
C27 C22 P2 118.3(2) ?
C22 C23 C24 120.4(3) ?
C22 C23 H23 119.8 ?
C24 C23 H23 119.8 ?
C25 C24 C23 120.3(3) ?
C25 C24 H24 119.9 ?
C23 C24 H24 119.9 ?
C24 C25 C26 119.7(2) ?
C24 C25 H25 120.2 ?
C26 C25 H25 120.2 ?
C25 C26 C27 120.3(3) ?
C25 C26 H26 119.8 ?
C27 C26 H26 119.8 ?
C26 C27 C22 120.3(3) ?
C26 C27 H27 119.8 ?
C22 C27 H27 119.8 ?
C33 C28 C29 118.4(2) ?
C33 C28 P2 122.61(19) ?
C29 C28 P2 118.93(19) ?
C30 C29 C28 120.7(2) ?
C30 C29 H29 119.6 ?
C28 C29 H29 119.6 ?
C31 C30 C29 120.5(2) ?
C31 C30 H30 119.7 ?
C29 C30 H30 119.7 ?
C30 C31 C32 119.4(2) ?
C30 C31 H31 120.3 ?
C32 C31 H31 120.3 ?
C31 C32 C33 120.5(2) ?
C31 C32 H32 119.8 ?
C33 C32 H32 119.8 ?
C32 C33 C28 120.5(2) ?
C32 C33 H33 119.8 ?
C28 C33 H33 119.8 ?
C35 C34 C39 118.8(2) ?
C35 C34 P2 123.35(19) ?
C39 C34 P2 117.80(19) ?
C34 C35 C36 120.8(2) ?
C34 C35 H35 119.6 ?
C36 C35 H35 119.6 ?
C37 C36 C35 119.8(2) ?
C37 C36 H36 120.1 ?
C35 C36 H36 120.1 ?
C38 C37 C36 119.6(3) ?
C38 C37 H37 120.2 ?
C36 C37 H37 120.2 ?
C39 C38 C37 120.8(2) ?
C39 C38 H38 119.6 ?
C37 C38 H38 119.6 ?
C38 C39 C34 120.0(2) ?
C38 C39 H39 120.0 ?
C34 C39 H39 120.0 ?

loop_
_geom_bond_atom_site_label_1
_geom_bond_atom_site_label_2
_geom_bond_site_symmetry_2
_geom_bond_distance
_geom_bond_publ_flag
Ag1 P1 . 2.4196(7) y
Ag1 P2 . 2.4612(7) y
Ag1 S2 . 2.5489(6) y
Ag1 S1 . 2.8055(7) y
S1 C1 . 1.680(2) y
S2 C1 . 1.693(3) y
P1 C16 . 1.817(3) ?
P1 C4 . 1.818(2) ?
P1 C10 . 1.827(2) ?
P2 C34 . 1.820(3) ?
P2 C28 . 1.823(2) ?
P2 C22 . 1.833(2) ?
O1 C1 . 1.347(3) y
O1 C2 . 1.452(3) ?
C2 C3 . 1.502(3) ?
C2 H2A . 0.9900 ?
C2 H2B . 0.9900 ?
C3 H3A . 0.9800 ?
C3 H3B . 0.9800 ?
C3 H3C . 0.9800 ?
C4 C5 . 1.387(3) ?
C4 C9 . 1.391(3) ?
C5 C6 . 1.391(3) ?
C5 H5 . 0.9500 ?
C6 C7 . 1.383(4) ?
C6 H6 . 0.9500 ?
C7 C8 . 1.383(4) ?
C7 H7 . 0.9500 ?
C8 C9 . 1.378(3) ?
C8 H8 . 0.9500 ?
C9 H9 . 0.9500 ?
C10 C11 . 1.392(3) ?
C10 C15 . 1.396(3) ?
C11 C12 . 1.390(3) ?
C11 H11 . 0.9500 ?
C12 C13 . 1.382(4) ?
C12 H12 . 0.9500 ?
C13 C14 . 1.384(3) ?
C13 H13 . 0.9500 ?
C14 C15 . 1.380(3) ?
C14 H14 . 0.9500 ?
C15 H15 . 0.9500 ?
C16 C21 . 1.387(4) ?
C16 C17 . 1.390(3) ?
C17 C18 . 1.391(4) ?
C17 H17 . 0.9500 ?
C18 C19 . 1.372(4) ?
C18 H18 . 0.9500 ?
C19 C20 . 1.392(4) ?
C19 H19 . 0.9500 ?
C20 C21 . 1.378(3) ?
C20 H20 . 0.9500 ?
C21 H21 . 0.9500 ?
C22 C23 . 1.385(4) ?
C22 C27 . 1.390(4) ?
C23 C24 . 1.390(3) ?
C23 H23 . 0.9500 ?
C24 C25 . 1.375(4) ?
C24 H24 . 0.9500 ?
C25 C26 . 1.381(4) ?
C25 H25 . 0.9500 ?
C26 C27 . 1.386(3) ?
C26 H26 . 0.9500 ?
C27 H27 . 0.9500 ?
C28 C33 . 1.392(3) ?
C28 C29 . 1.393(3) ?
C29 C30 . 1.381(3) ?
C29 H29 . 0.9500 ?
C30 C31 . 1.379(3) ?
C30 H30 . 0.9500 ?
C31 C32 . 1.382(3) ?
C31 H31 . 0.9500 ?
C32 C33 . 1.387(3) ?
C32 H32 . 0.9500 ?
C33 H33 . 0.9500 ?
C34 C35 . 1.382(3) ?
C34 C39 . 1.399(3) ?
C35 C36 . 1.389(4) ?
C35 H35 . 0.9500 ?
C36 C37 . 1.385(3) ?
C36 H36 . 0.9500 ?
C37 C38 . 1.379(4) ?
C37 H37 . 0.9500 ?
C38 C39 . 1.379(4) ?
C38 H38 . 0.9500 ?
C39 H39 . 0.9500 ?

loop_
_geom_hbond_atom_site_label_D
_geom_hbond_atom_site_label_H
_geom_hbond_atom_site_label_A
_geom_hbond_site_symmetry_A
_geom_hbond_distance_DH
_geom_hbond_distance_HA
_geom_hbond_distance_DA
_geom_hbond_angle_DHA
_geom_hbond_publ_flag
C8 H8 S2 1_655 0.95 2.76 3.568(3) 143.5 y
C13 H13 S2 2_565 0.95 2.79 3.632(3) 148.2 y
C31 H31 S2 1_655 0.95 3.14 3.625(3) 113.4 .
C5 H5 S1 2_566 0.95 3.08 3.943(3) 152.1 .
C2 H2A S1 . 0.99 2.76 2.963(3) 91.9 y
C29 H29 S1 . 0.95 2.97 3.856(3) 156.3 .

loop_
_geom_torsion_atom_site_label_1
_geom_torsion_atom_site_label_2
_geom_torsion_atom_site_label_3
_geom_torsion_atom_site_label_4
_geom_torsion
P1 Ag1 S1 C1 112.92(9)
P2 Ag1 S1 C1 -110.46(9)
S2 Ag1 S1 C1 2.80(9)
P1 Ag1 S2 C1 -122.23(9)
P2 Ag1 S2 C1 82.07(9)
S1 Ag1 S2 C1 -2.74(9)
P2 Ag1 P1 C16 168.55(9)
S2 Ag1 P1 C16 15.40(9)
S1 Ag1 P1 C16 -66.23(9)
P2 Ag1 P1 C4 -64.95(9)
S2 Ag1 P1 C4 141.90(8)
S1 Ag1 P1 C4 60.27(9)
P2 Ag1 P1 C10 49.92(9)
S2 Ag1 P1 C10 -103.24(8)
S1 Ag1 P1 C10 175.13(8)
P1 Ag1 P2 C34 -177.95(9)
S2 Ag1 P2 C34 -23.41(9)
S1 Ag1 P2 C34 43.75(9)
P1 Ag1 P2 C28 64.07(9)
S2 Ag1 P2 C28 -141.40(8)
S1 Ag1 P2 C28 -74.24(9)
P1 Ag1 P2 C22 -56.04(10)
S2 Ag1 P2 C22 98.50(9)
S1 Ag1 P2 C22 165.66(9)
C2 O1 C1 S1 0.1(3)
C2 O1 C1 S2 -178.61(19)
Ag1 S1 C1 O1 176.8(2)
Ag1 S1 C1 S2 -4.69(15)
Ag1 S2 C1 O1 -176.26(18)
Ag1 S2 C1 S1 5.09(16)
C1 O1 C2 C3 171.7(2)
C16 P1 C4 C5 -8.0(2)
C10 P1 C4 C5 100.4(2)
Ag1 P1 C4 C5 -140.01(19)
C16 P1 C4 C9 172.58(18)
C10 P1 C4 C9 -79.0(2)
Ag1 P1 C4 C9 40.6(2)
C9 C4 C5 C6 1.1(4)
P1 C4 C5 C6 -178.27(19)
C4 C5 C6 C7 0.5(4)
C5 C6 C7 C8 -1.2(4)
C6 C7 C8 C9 0.3(4)
C7 C8 C9 C4 1.3(4)
C5 C4 C9 C8 -2.0(4)
P1 C4 C9 C8 177.41(19)
C16 P1 C10 C11 -62.6(2)
C4 P1 C10 C11 -173.9(2)
Ag1 P1 C10 C11 64.7(2)
C16 P1 C10 C15 123.0(2)
C4 P1 C10 C15 11.7(2)
Ag1 P1 C10 C15 -109.8(2)
C15 C10 C11 C12 -0.6(4)
P1 C10 C11 C12 -175.3(2)
C10 C11 C12 C13 0.5(4)
C11 C12 C13 C14 0.0(4)
C12 C13 C14 C15 -0.4(4)
C13 C14 C15 C10 0.3(4)
C11 C10 C15 C14 0.2(4)
P1 C10 C15 C14 174.6(2)
C4 P1 C16 C21 73.5(2)
C10 P1 C16 C21 -34.5(2)
Ag1 P1 C16 C21 -157.06(18)
C4 P1 C16 C17 -108.3(2)
C10 P1 C16 C17 143.7(2)
Ag1 P1 C16 C17 21.2(2)
C21 C16 C17 C18 0.3(4)
P1 C16 C17 C18 -178.02(19)
C16 C17 C18 C19 1.1(4)
C17 C18 C19 C20 -1.5(4)
C18 C19 C20 C21 0.4(4)
C19 C20 C21 C16 1.0(4)
C17 C16 C21 C20 -1.3(4)
P1 C16 C21 C20 176.93(19)
C34 P2 C22 C23 -10.1(2)
C28 P2 C22 C23 97.6(2)
Ag1 P2 C22 C23 -137.93(18)
C34 P2 C22 C27 169.28(19)
C28 P2 C22 C27 -83.0(2)
Ag1 P2 C22 C27 41.4(2)
C27 C22 C23 C24 0.1(4)
P2 C22 C23 C24 179.46(19)
C22 C23 C24 C25 0.6(4)
C23 C24 C25 C26 0.0(4)
C24 C25 C26 C27 -1.3(4)
C25 C26 C27 C22 1.9(4)
C23 C22 C27 C26 -1.3(4)
P2 C22 C27 C26 179.27(19)
C34 P2 C28 C33 92.1(2)
C22 P2 C28 C33 -14.9(2)
Ag1 P2 C28 C33 -143.4(2)
C34 P2 C28 C29 -89.8(2)
C22 P2 C28 C29 163.1(2)
Ag1 P2 C28 C29 34.6(2)
C33 C28 C29 C30 -1.0(4)
P2 C28 C29 C30 -179.1(2)
C28 C29 C30 C31 0.6(4)
C29 C30 C31 C32 0.1(4)
C30 C31 C32 C33 -0.5(4)
C31 C32 C33 C28 0.2(4)
C29 C28 C33 C32 0.6(4)
P2 C28 C33 C32 178.6(2)
C28 P2 C34 C35 -5.8(2)
C22 P2 C34 C35 101.6(2)
Ag1 P2 C34 C35 -128.4(2)
C28 P2 C34 C39 175.62(19)
C22 P2 C34 C39 -76.9(2)
Ag1 P2 C34 C39 53.1(2)
C39 C34 C35 C36 2.7(4)
P2 C34 C35 C36 -175.81(19)
C34 C35 C36 C37 0.1(4)
C35 C36 C37 C38 -2.4(4)
C36 C37 C38 C39 1.7(4)
C37 C38 C39 C34 1.2(4)
C35 C34 C39 C38 -3.4(4)
P2 C34 C39 C38 175.2(2)
